data_7134274
loop_
_publ_author_name
'Maurya, Neha'
'Jana, Palash'
'Sharma, Himanshu'
'Bandyopadhyay, Subhajit'
'Das, Soumyajit'

_publ_section_title
;
 5,5'-Biindeno[2,1-<i>c</i>]fluorene: importance of C5-C5' linkage for an
 indeno[2,1-<i>c</i>]fluorene dimer exhibiting an open-shell ground state.
;
_journal_issue 25
_journal_name_full 'Chemical communications (Cambridge, England)'
_journal_page_first 4808
_journal_page_last 4811
_journal_paper_doi 10.1039/d4cc06643j
_journal_volume 61
_journal_year 2025
_chemical_formula_moiety 'C58 H42'
_chemical_formula_sum 'C58 H42'
_chemical_formula_weight 738.91
_space_group_crystal_system triclinic
_space_group_IT_number 2
_space_group_name_Hall '-P 1'
_space_group_name_H-M_alt 'P -1'
_atom_sites_solution_hydrogens geom
_atom_sites_solution_primary dual
_audit_creation_date 2024-06-24
_audit_creation_method
;
Olex2 1.5
(compiled 2024.02.16 svn.r378c4104 for OlexSys, GUI svn.r6928)
;
_audit_update_record
;
2024-12-19 deposited with the CCDC.	2025-02-21 downloaded from the CCDC.
;
_cell_angle_alpha 74.037(9)
_cell_angle_beta 80.782(9)
_cell_angle_gamma 86.993(7)
_cell_formula_units_Z 2
_cell_length_a 7.7801(16)
_cell_length_b 12.750(3)
_cell_length_c 21.284(6)
_cell_measurement_reflns_used 7866
_cell_measurement_temperature 298
_cell_measurement_theta_max 26.35
_cell_measurement_theta_min 2.93
_cell_volume 2003.6(8)
_computing_cell_refinement 'SAINT V8.40B (?, 2016)'
_computing_data_reduction 'SAINT V8.40B (?, 2016)'
_computing_molecular_graphics 'Olex2 1.5 (Dolomanov et al., 2009)'
_computing_publication_material 'Olex2 1.5 (Dolomanov et al., 2009)'
_computing_structure_refinement 'XL  (Sheldrick, 2008)'
_computing_structure_solution 'SHELXT  (Sheldrick, 2015)'
_diffrn_ambient_temperature 298
_diffrn_detector 'Bruker APEX2 area detector'
_diffrn_detector_area_resol_mean 7.9
_diffrn_detector_type 'CCD area detector'
_diffrn_measured_fraction_theta_full 0.991
_diffrn_measured_fraction_theta_max 0.987
_diffrn_measurement_device 'three-circle diffractometer'
_diffrn_measurement_device_type 'Bruker SMART APEX2 area detector'
_diffrn_measurement_method '\w and \f scans'
_diffrn_radiation_monochromator 'mirror optics'
_diffrn_radiation_probe x-ray
_diffrn_radiation_type MoK\a
_diffrn_radiation_wavelength 0.71073
_diffrn_reflns_av_R_equivalents 0.0426
_diffrn_reflns_av_unetI/netI 0.0526
_diffrn_reflns_Laue_measured_fraction_full 0.991
_diffrn_reflns_Laue_measured_fraction_max 0.987
_diffrn_reflns_limit_h_max 9
_diffrn_reflns_limit_h_min -9
_diffrn_reflns_limit_k_max 15
_diffrn_reflns_limit_k_min -15
_diffrn_reflns_limit_l_max 26
_diffrn_reflns_limit_l_min -24
_diffrn_reflns_number 17858
_diffrn_reflns_point_group_measured_fraction_full 0.991
_diffrn_reflns_point_group_measured_fraction_max 0.987
_diffrn_reflns_theta_full 25.242
_diffrn_reflns_theta_max 26.449
_diffrn_reflns_theta_min 2.014
_diffrn_source 'microfocus sealed X-ray tube'
_diffrn_source_type 'Incoatec I\ms'
_exptl_absorpt_coefficient_mu 0.069
_exptl_absorpt_correction_T_max 0.7454
_exptl_absorpt_correction_T_min 0.6018
_exptl_absorpt_correction_type multi-scan
_exptl_absorpt_process_details
;
SADABS-2016/2 (Bruker,2016/2) was used for absorption correction.
wR2(int) was 0.0837 before and 0.0552 after correction.
The Ratio of minimum to maximum transmission is 0.8074.
The \l/2 correction factor is Not present.
;
_exptl_crystal_colour 'metallic dark green'
_exptl_crystal_colour_lustre metallic
_exptl_crystal_colour_modifier dark
_exptl_crystal_colour_primary green
_exptl_crystal_density_diffrn 1.225
_exptl_crystal_description block
_exptl_crystal_F_000 780
_exptl_crystal_preparation 'Magnetic properties'
_exptl_crystal_recrystallization_method 'slow solvent diffusion of acetonitrile into hexane solution'
_exptl_crystal_size_max 0.215
_exptl_crystal_size_mid 0.156
_exptl_crystal_size_min 0.125
_refine_diff_density_max 0.182
_refine_diff_density_min -0.164
_refine_diff_density_rms 0.037
_refine_ls_extinction_method none
_refine_ls_goodness_of_fit_ref 1.046
_refine_ls_hydrogen_treatment constr
_refine_ls_matrix_type full
_refine_ls_number_parameters 529
_refine_ls_number_reflns 8152
_refine_ls_number_restraints 0
_refine_ls_restrained_S_all 1.046
_refine_ls_R_factor_all 0.0694
_refine_ls_R_factor_gt 0.0563
_refine_ls_shift/su_max 0.010
_refine_ls_shift/su_mean 0.001
_refine_ls_structure_factor_coef Fsqd
_refine_ls_weighting_details 'w=1/[\s^2^(Fo^2^)+(0.0660P)^2^+0.5431P] where P=(Fo^2^+2Fc^2^)/3'
_refine_ls_weighting_scheme calc
_refine_ls_wR_factor_gt 0.1426
_refine_ls_wR_factor_ref 0.1516
_reflns_Friedel_coverage 0.000
_reflns_number_gt 6606
_reflns_number_total 8152
_reflns_threshold_expression 'I > 2\s(I)'
_cod_data_source_file d4cc06643j2.cif
_cod_data_source_block sdnm_21cif_0m
_cod_depositor_comments 'Adding full bibliography for 7134274.cif.'
_cod_original_cell_volume 2003.7(8)
_cod_database_code 7134274
_shelx_shelxl_version_number 2019/1
_shelx_space_group_comment
;
The symmetry employed for this shelxl refinement is uniquely defined
by the following loop, which should always be used as a source of
symmetry information in preference to the above space-group names.
They are only intended as comments.
;
_shelx_estimated_absorpt_t_max 0.991
_shelx_estimated_absorpt_t_min 0.985
_olex2_refinement_description
;
1. Fixed Uiso
 At 1.2 times of:
  All C(H) groups
 At 1.5 times of:
  All C(H,H,H) groups
2.a Aromatic/amide H refined with riding coordinates:
 C3(H3), C14(H14), C15(H15), C20(H20), C26(H26), C29(H29), C30(H30), C34(H34),
 C35(H35), C36(H36), C37(H37), C42(H42), C43(H43), C44(H44), C45(H45), C48(H48),
  C51(H51), C52(H52), C53(H53), C54(H54), C55(H55), C56(H56), C57(H57), C58(H58)
2.b Idealised Me refined as rotating group:
 C1(H1A,H1B,H1C), C22(H22A,H22B,H22C), C23(H23A,H23B,H23C), C25(H25A,H25B,
 H25C), C49(H49A,H49B,H49C), C50(H50A,H50B,H50C)
;
_olex2_submission_special_instructions 'No special instructions were received'

loop_
_space_group_symop_operation_xyz
'x, y, z'
'-x, -y, -z'

loop_
_atom_site_label
_atom_site_type_symbol
_atom_site_fract_x
_atom_site_fract_y
_atom_site_fract_z
_atom_site_U_iso_or_equiv
_atom_site_adp_type
_atom_site_occupancy
_atom_site_site_symmetry_order
_atom_site_calc_flag
_atom_site_refinement_flags_posn
_atom_site_refinement_flags_adp
_atom_site_refinement_flags_occupancy
_atom_site_disorder_assembly
_atom_site_disorder_group
C1 C 0.9655(5) 0.3739(3) -0.02231(14) 0.1090(11) Uani 1 1 d . . . . .
H1A H 0.961521 0.327674 -0.050850 0.163 Uiso 1 1 calc R U . . .
H1B H 1.084219 0.382073 -0.017410 0.163 Uiso 1 1 calc R U . . .
H1C H 0.916994 0.444117 -0.041197 0.163 Uiso 1 1 calc R U . . .
C2 C 0.8610(3) 0.32287(19) 0.04491(11) 0.0693(6) Uani 1 1 d . . . . .
C3 C 0.6921(3) 0.35596(19) 0.06070(11) 0.0706(6) Uani 1 1 d . . . . .
H3 H 0.644740 0.412295 0.030244 0.085 Uiso 1 1 calc R U . . .
C4 C 0.5904(3) 0.30798(17) 0.12062(10) 0.0564(5) Uani 1 1 d . . . . .
C5 C 0.6607(2) 0.22423(14) 0.16695(8) 0.0434(4) Uani 1 1 d . . . . .
C6 C 0.5518(2) 0.16698(14) 0.22983(8) 0.0428(4) Uani 1 1 d . . . . .
C7 C 0.5156(2) 0.19675(14) 0.28817(8) 0.0408(4) Uani 1 1 d . . . . .
C8 C 0.4080(2) 0.11335(13) 0.33794(8) 0.0379(4) Uani 1 1 d . . . . .
C9 C 0.3700(2) 0.12356(13) 0.40102(8) 0.0370(4) Uani 1 1 d . . . . .
C10 C 0.4073(2) 0.22655(13) 0.41377(8) 0.0380(4) Uani 1 1 d . . . . .
C11 C 0.3339(2) 0.22562(13) 0.47810(8) 0.0364(3) Uani 1 1 d . . . . .
C12 C 0.3173(2) 0.31580(13) 0.50806(8) 0.0361(3) Uani 1 1 d . . . . .
C13 C 0.3246(2) 0.30980(13) 0.57387(8) 0.0370(4) Uani 1 1 d . . . . .
C14 C 0.3854(2) 0.22312(14) 0.62445(9) 0.0425(4) Uani 1 1 d . . . . .
H14 H 0.431984 0.159905 0.614483 0.051 Uiso 1 1 calc R U . . .
C15 C 0.3752(2) 0.23307(14) 0.68671(9) 0.0444(4) Uani 1 1 d . . . . .
H15 H 0.419180 0.178132 0.718962 0.053 Uiso 1 1 calc R U . . .
C16 C 0.2965(2) 0.32821(14) 0.70270(8) 0.0406(4) Uani 1 1 d . . . . .
C17 C 0.2690(2) 0.35292(14) 0.76248(8) 0.0434(4) Uani 1 1 d . . . . .
C18 C 0.3216(3) 0.28967(15) 0.82621(9) 0.0488(4) Uani 1 1 d . . . . .
C19 C 0.4757(3) 0.31784(19) 0.84417(11) 0.0641(6) Uani 1 1 d . . . . .
C20 C 0.5163(4) 0.2640(2) 0.90643(13) 0.0809(8) Uani 1 1 d . . . . .
H20 H 0.617389 0.282777 0.918725 0.097 Uiso 1 1 calc R U . . .
C21 C 0.4122(5) 0.1840(2) 0.95036(12) 0.0855(9) Uani 1 1 d . . . . .
C22 C 0.4545(6) 0.1297(3) 1.01959(14) 0.1338(16) Uani 1 1 d . . . . .
H22A H 0.386379 0.064900 1.038791 0.201 Uiso 1 1 calc R U . . .
H22B H 0.427631 0.179270 1.046633 0.201 Uiso 1 1 calc R U . . .
H22C H 0.576018 0.110861 1.016914 0.201 Uiso 1 1 calc R U . . .
C23 C 0.4036(4) 0.3435(3) 0.13369(14) 0.0928(9) Uani 1 1 d . . . . .
H23A H 0.376567 0.399848 0.096119 0.139 Uiso 1 1 calc R U . . .
H23B H 0.386548 0.371025 0.171959 0.139 Uiso 1 1 calc R U . . .
H23C H 0.328693 0.282411 0.141310 0.139 Uiso 1 1 calc R U . . .
C24 C 0.8327(3) 0.19028(17) 0.15272(10) 0.0548(5) Uani 1 1 d . . . . .
C25 C 0.9143(4) 0.1035(2) 0.20296(14) 0.0907(9) Uani 1 1 d . . . . .
H25A H 1.025847 0.083078 0.182900 0.136 Uiso 1 1 calc R U . . .
H25B H 0.840295 0.040786 0.218635 0.136 Uiso 1 1 calc R U . . .
H25C H 0.928810 0.131135 0.239403 0.136 Uiso 1 1 calc R U . . .
C26 C 0.9286(3) 0.2404(2) 0.09173(12) 0.0685(6) Uani 1 1 d . . . . .
H26 H 1.042789 0.217405 0.082041 0.082 Uiso 1 1 calc R U . . .
C27 C 0.4567(2) 0.06672(14) 0.23837(8) 0.0417(4) Uani 1 1 d . . . . .
C28 C 0.3648(2) 0.03392(13) 0.30339(8) 0.0388(4) Uani 1 1 d . . . . .
C29 C 0.5694(2) 0.29061(14) 0.30420(9) 0.0449(4) Uani 1 1 d . . . . .
H29 H 0.643293 0.340989 0.273054 0.054 Uiso 1 1 calc R U . . .
C30 C 0.5133(2) 0.30636(14) 0.36449(9) 0.0433(4) Uani 1 1 d . . . . .
H30 H 0.543781 0.369367 0.373861 0.052 Uiso 1 1 calc R U . . .
C31 C 0.2881(2) 0.05227(13) 0.46427(8) 0.0366(3) Uani 1 1 d . . . . .
C32 C 0.2615(2) 0.11472(13) 0.51064(8) 0.0372(4) Uani 1 1 d . . . . .
C33 C 0.1743(2) 0.45660(14) 0.75394(8) 0.0417(4) Uani 1 1 d . . . . .
C34 C 0.1068(2) 0.51167(16) 0.80074(9) 0.0494(4) Uani 1 1 d . . . . .
H34 H 0.127475 0.486019 0.844209 0.059 Uiso 1 1 calc R U . . .
C35 C 0.0082(3) 0.60525(17) 0.78140(11) 0.0564(5) Uani 1 1 d . . . . .
H35 H -0.037566 0.642864 0.812147 0.068 Uiso 1 1 calc R U . . .
C36 C -0.0229(3) 0.64337(17) 0.71669(11) 0.0563(5) Uani 1 1 d . . . . .
H36 H -0.092143 0.705212 0.704864 0.068 Uiso 1 1 calc R U . . .
C37 C 0.0478(2) 0.59057(14) 0.66893(10) 0.0460(4) Uani 1 1 d . . . . .
H37 H 0.027323 0.617421 0.625487 0.055 Uiso 1 1 calc R U . . .
C38 C 0.1492(2) 0.49743(13) 0.68709(8) 0.0393(4) Uani 1 1 d . . . . .
C39 C 0.2344(2) 0.41843(13) 0.65181(8) 0.0376(4) Uani 1 1 d . . . . .
C40 C 0.2633(2) 0.41294(13) 0.58780(8) 0.0363(3) Uani 1 1 d . . . . .
C41 C 0.2387(2) 0.48898(13) 0.52365(8) 0.0378(4) Uani 1 1 d . . . . .
C42 C 0.2001(3) 0.59944(14) 0.50541(9) 0.0493(4) Uani 1 1 d . . . . .
H42 H 0.185467 0.639031 0.536674 0.059 Uiso 1 1 calc R U . . .
C43 C 0.1835(3) 0.65072(15) 0.43987(10) 0.0563(5) Uani 1 1 d . . . . .
H43 H 0.156489 0.724758 0.427391 0.068 Uiso 1 1 calc R U . . .
C44 C 0.2067(3) 0.59233(15) 0.39332(9) 0.0529(5) Uani 1 1 d . . . . .
H44 H 0.192673 0.627127 0.349892 0.064 Uiso 1 1 calc R U . . .
C45 C 0.2510(2) 0.48195(14) 0.41052(9) 0.0445(4) Uani 1 1 d . . . . .
H45 H 0.267265 0.443312 0.378755 0.053 Uiso 1 1 calc R U . . .
C46 C 0.2705(2) 0.43008(13) 0.47555(8) 0.0365(3) Uani 1 1 d . . . . .
C47 C 0.2169(3) 0.20692(17) 0.86932(10) 0.0647(6) Uani 1 1 d . . . . .
C48 C 0.2661(4) 0.1548(2) 0.93099(12) 0.0850(8) Uani 1 1 d . . . . .
H48 H 0.197528 0.098621 0.959647 0.102 Uiso 1 1 calc R U . . .
C49 C 0.5950(4) 0.4027(3) 0.79666(16) 0.1039(10) Uani 1 1 d . . . . .
H49A H 0.632679 0.380799 0.756921 0.156 Uiso 1 1 calc R U . . .
H49B H 0.694423 0.410327 0.816505 0.156 Uiso 1 1 calc R U . . .
H49C H 0.534018 0.471268 0.786205 0.156 Uiso 1 1 calc R U . . .
C50 C 0.0508(4) 0.1769(3) 0.85078(15) 0.1014(10) Uani 1 1 d . . . . .
H50A H -0.021949 0.240573 0.840289 0.152 Uiso 1 1 calc R U . . .
H50B H -0.009390 0.122658 0.887221 0.152 Uiso 1 1 calc R U . . .
H50C H 0.077802 0.148345 0.813013 0.152 Uiso 1 1 calc R U . . .
C51 C 0.1782(2) 0.06864(14) 0.57429(8) 0.0439(4) Uani 1 1 d . . . . .
H51 H 0.151844 0.110553 0.604138 0.053 Uiso 1 1 calc R U . . .
C52 C 0.1347(3) -0.04132(15) 0.59289(9) 0.0515(5) Uani 1 1 d . . . . .
H52 H 0.079441 -0.072909 0.635609 0.062 Uiso 1 1 calc R U . . .
C53 C 0.1722(3) -0.10408(15) 0.54888(9) 0.0517(5) Uani 1 1 d . . . . .
H53 H 0.146579 -0.178088 0.562706 0.062 Uiso 1 1 calc R U . . .
C54 C 0.2478(2) -0.05757(14) 0.48415(9) 0.0453(4) Uani 1 1 d . . . . .
H54 H 0.271283 -0.099790 0.454375 0.054 Uiso 1 1 calc R U . . .
C55 C 0.2483(2) -0.05120(14) 0.32011(9) 0.0445(4) Uani 1 1 d . . . . .
H55 H 0.184212 -0.072180 0.362303 0.053 Uiso 1 1 calc R U . . .
C56 C 0.2279(3) -0.10530(15) 0.27299(10) 0.0511(5) Uani 1 1 d . . . . .
H56 H 0.148450 -0.161868 0.283915 0.061 Uiso 1 1 calc R U . . .
C57 C 0.3240(3) -0.07607(15) 0.21031(10) 0.0530(5) Uani 1 1 d . . . . .
H57 H 0.310974 -0.114342 0.179966 0.064 Uiso 1 1 calc R U . . .
C58 C 0.4392(3) 0.00976(15) 0.19256(9) 0.0488(4) Uani 1 1 d . . . . .
H58 H 0.504355 0.029221 0.150518 0.059 Uiso 1 1 calc R U . . .

loop_
_atom_site_aniso_label
_atom_site_aniso_U_11
_atom_site_aniso_U_22
_atom_site_aniso_U_33
_atom_site_aniso_U_23
_atom_site_aniso_U_13
_atom_site_aniso_U_12
C1 0.142(3) 0.109(2) 0.0587(17) -0.0217(16) 0.0451(18) -0.036(2)
C2 0.0880(17) 0.0724(14) 0.0418(12) -0.0196(11) 0.0191(11) -0.0167(12)
C3 0.0966(18) 0.0655(13) 0.0371(12) -0.0016(10) 0.0030(11) 0.0038(12)
C4 0.0664(13) 0.0610(11) 0.0366(11) -0.0103(9) -0.0009(9) 0.0080(9)
C5 0.0541(10) 0.0483(9) 0.0272(9) -0.0140(7) 0.0011(7) 0.0013(8)
C6 0.0495(10) 0.0494(9) 0.0284(9) -0.0123(7) -0.0016(7) 0.0048(7)
C7 0.0454(9) 0.0471(9) 0.0289(9) -0.0128(7) 0.0016(7) 0.0002(7)
C8 0.0421(9) 0.0415(8) 0.0305(9) -0.0126(7) -0.0019(7) 0.0012(7)
C9 0.0397(8) 0.0417(8) 0.0305(9) -0.0127(7) -0.0028(7) -0.0009(6)
C10 0.0409(9) 0.0451(9) 0.0295(9) -0.0146(7) -0.0011(7) -0.0022(7)
C11 0.0385(8) 0.0443(8) 0.0279(8) -0.0128(7) -0.0038(6) -0.0015(6)
C12 0.0357(8) 0.0447(8) 0.0294(8) -0.0136(7) -0.0024(6) -0.0027(6)
C13 0.0389(8) 0.0443(8) 0.0303(9) -0.0142(7) -0.0056(7) 0.0005(6)
C14 0.0501(10) 0.0439(9) 0.0369(10) -0.0153(7) -0.0118(8) 0.0086(7)
C15 0.0540(10) 0.0474(9) 0.0346(9) -0.0129(7) -0.0145(8) 0.0079(8)
C16 0.0478(9) 0.0474(9) 0.0293(9) -0.0130(7) -0.0093(7) 0.0009(7)
C17 0.0534(10) 0.0490(9) 0.0299(9) -0.0133(7) -0.0072(7) -0.0033(8)
C18 0.0704(12) 0.0529(10) 0.0272(9) -0.0168(8) -0.0111(8) 0.0046(9)
C19 0.0794(15) 0.0724(13) 0.0501(13) -0.0242(11) -0.0261(11) 0.0055(11)
C20 0.108(2) 0.0914(18) 0.0633(16) -0.0383(15) -0.0469(15) 0.0232(15)
C21 0.148(3) 0.0736(16) 0.0454(14) -0.0244(12) -0.0411(16) 0.0305(16)
C22 0.246(5) 0.111(2) 0.0560(18) -0.0221(17) -0.073(2) 0.048(3)
C23 0.0825(18) 0.112(2) 0.0671(17) -0.0052(15) -0.0080(14) 0.0395(16)
C24 0.0562(11) 0.0635(12) 0.0442(11) -0.0205(9) 0.0023(9) 0.0060(9)
C25 0.0756(17) 0.103(2) 0.0815(19) -0.0129(16) -0.0101(14) 0.0348(15)
C26 0.0580(13) 0.0878(16) 0.0588(14) -0.0325(13) 0.0158(11) -0.0015(11)
C27 0.0519(10) 0.0452(9) 0.0279(9) -0.0111(7) -0.0070(7) 0.0080(7)
C28 0.0468(9) 0.0418(8) 0.0296(9) -0.0132(7) -0.0066(7) 0.0055(7)
C29 0.0478(10) 0.0492(9) 0.0348(10) -0.0116(8) 0.0049(7) -0.0089(7)
C30 0.0482(10) 0.0466(9) 0.0362(10) -0.0168(7) 0.0029(7) -0.0092(7)
C31 0.0391(8) 0.0434(8) 0.0279(8) -0.0118(7) -0.0036(6) 0.0007(6)
C32 0.0377(8) 0.0458(9) 0.0289(8) -0.0122(7) -0.0042(6) 0.0001(7)
C33 0.0462(9) 0.0496(9) 0.0311(9) -0.0157(7) -0.0010(7) -0.0066(7)
C34 0.0548(11) 0.0614(11) 0.0341(10) -0.0209(8) 0.0035(8) -0.0081(9)
C35 0.0533(11) 0.0672(12) 0.0545(13) -0.0346(10) 0.0075(9) -0.0020(9)
C36 0.0503(11) 0.0595(11) 0.0643(14) -0.0294(10) -0.0047(9) 0.0084(9)
C37 0.0473(10) 0.0496(10) 0.0450(11) -0.0186(8) -0.0081(8) 0.0006(7)
C38 0.0421(9) 0.0447(9) 0.0340(9) -0.0162(7) -0.0028(7) -0.0047(7)
C39 0.0420(9) 0.0423(8) 0.0319(9) -0.0143(7) -0.0077(7) -0.0009(7)
C40 0.0388(8) 0.0407(8) 0.0319(9) -0.0127(7) -0.0068(7) -0.0015(6)
C41 0.0426(9) 0.0412(8) 0.0303(9) -0.0101(7) -0.0052(7) -0.0051(7)
C42 0.0678(12) 0.0420(9) 0.0390(10) -0.0126(8) -0.0072(9) -0.0031(8)
C43 0.0774(14) 0.0410(9) 0.0450(11) -0.0026(8) -0.0084(10) -0.0027(9)
C44 0.0662(12) 0.0541(11) 0.0322(10) -0.0008(8) -0.0070(9) -0.0040(9)
C45 0.0502(10) 0.0537(10) 0.0294(9) -0.0111(7) -0.0044(7) -0.0045(8)
C46 0.0370(8) 0.0449(8) 0.0284(8) -0.0114(7) -0.0030(6) -0.0061(6)
C47 0.0953(17) 0.0603(12) 0.0370(11) -0.0115(9) -0.0086(11) -0.0020(11)
C48 0.146(3) 0.0627(14) 0.0394(13) -0.0044(11) -0.0121(15) 0.0002(15)
C49 0.092(2) 0.130(3) 0.094(2) -0.0207(19) -0.0320(17) -0.0350(19)
C50 0.112(2) 0.107(2) 0.077(2) -0.0044(16) -0.0108(17) -0.0465(18)
C51 0.0501(10) 0.0522(10) 0.0293(9) -0.0140(7) 0.0004(7) -0.0039(8)
C52 0.0617(12) 0.0550(10) 0.0315(10) -0.0055(8) 0.0023(8) -0.0056(9)
C53 0.0676(12) 0.0409(9) 0.0420(11) -0.0061(8) -0.0032(9) -0.0033(8)
C54 0.0584(11) 0.0424(9) 0.0360(10) -0.0131(7) -0.0053(8) -0.0004(7)
C55 0.0520(10) 0.0437(9) 0.0385(10) -0.0118(7) -0.0086(8) 0.0029(7)
C56 0.0628(12) 0.0452(9) 0.0516(12) -0.0177(8) -0.0196(9) 0.0029(8)
C57 0.0736(13) 0.0529(10) 0.0426(11) -0.0233(9) -0.0237(10) 0.0115(9)
C58 0.0678(12) 0.0528(10) 0.0280(9) -0.0149(8) -0.0111(8) 0.0115(9)

loop_
_atom_type_symbol
_atom_type_description
_atom_type_scat_dispersion_real
_atom_type_scat_dispersion_imag
_atom_type_scat_source
C C 0.0033 0.0016 'International Tables Vol C Tables 4.2.6.8 and 6.1.1.4'
H H 0.0000 0.0000 'International Tables Vol C Tables 4.2.6.8 and 6.1.1.4'

loop_
_geom_angle_atom_site_label_1
_geom_angle_atom_site_label_2
_geom_angle_atom_site_label_3
_geom_angle
_geom_angle_site_symmetry_1
_geom_angle_site_symmetry_3
_geom_angle_publ_flag
H1A C1 H1B 109.5 . . ?
H1A C1 H1C 109.5 . . ?
H1B C1 H1C 109.5 . . ?
C2 C1 H1A 109.5 . . ?
C2 C1 H1B 109.5 . . ?
C2 C1 H1C 109.5 . . ?
C3 C2 C1 120.6(3) . . ?
C3 C2 C26 117.5(2) . . ?
C26 C2 C1 121.9(2) . . ?
C2 C3 H3 118.9 . . ?
C2 C3 C4 122.1(2) . . ?
C4 C3 H3 118.9 . . ?
C3 C4 C5 119.46(19) . . ?
C3 C4 C23 119.7(2) . . ?
C5 C4 C23 120.78(19) . . ?
C4 C5 C6 120.64(16) . . ?
C4 C5 C24 119.67(17) . . ?
C24 C5 C6 119.62(16) . . ?
C7 C6 C5 128.65(16) . . ?
C7 C6 C27 107.87(15) . . ?
C27 C6 C5 123.45(15) . . ?
C6 C7 C8 109.69(15) . . ?
C6 C7 C29 129.79(16) . . ?
C29 C7 C8 120.52(15) . . ?
C7 C8 C28 106.13(14) . . ?
C9 C8 C7 118.55(15) . . ?
C9 C8 C28 135.31(15) . . ?
C8 C9 C10 119.13(15) . . ?
C8 C9 C31 134.12(15) . . ?
C10 C9 C31 106.69(13) . . ?
C11 C10 C9 109.56(14) . . ?
C11 C10 C30 130.29(15) . . ?
C30 C10 C9 120.06(14) . . ?
C10 C11 C12 127.91(15) . . ?
C10 C11 C32 107.04(13) . . ?
C12 C11 C32 124.92(14) . . ?
C11 C12 C46 125.88(14) . . ?
C13 C12 C11 126.73(15) . . ?
C13 C12 C46 107.11(13) . . ?
C12 C13 C14 129.95(15) . . ?
C12 C13 C40 109.74(14) . . ?
C14 C13 C40 120.28(14) . . ?
C13 C14 H14 119.9 . . ?
C15 C14 C13 120.21(15) . . ?
C15 C14 H14 119.9 . . ?
C14 C15 H15 120.1 . . ?
C14 C15 C16 119.85(16) . . ?
C16 C15 H15 120.1 . . ?
C15 C16 C39 121.00(15) . . ?
C17 C16 C15 129.12(16) . . ?
C17 C16 C39 109.87(15) . . ?
C16 C17 C18 128.61(16) . . ?
C16 C17 C33 107.96(15) . . ?
C33 C17 C18 123.43(15) . . ?
C19 C18 C17 118.98(18) . . ?
C47 C18 C17 120.93(18) . . ?
C47 C18 C19 120.03(19) . . ?
C18 C19 C49 120.6(2) . . ?
C20 C19 C18 118.5(2) . . ?
C20 C19 C49 120.9(2) . . ?
C19 C20 H20 118.8 . . ?
C21 C20 C19 122.3(3) . . ?
C21 C20 H20 118.8 . . ?
C20 C21 C22 121.5(3) . . ?
C48 C21 C20 118.3(2) . . ?
C48 C21 C22 120.2(3) . . ?
C21 C22 H22A 109.5 . . ?
C21 C22 H22B 109.5 . . ?
C21 C22 H22C 109.5 . . ?
H22A C22 H22B 109.5 . . ?
H22A C22 H22C 109.5 . . ?
H22B C22 H22C 109.5 . . ?
C4 C23 H23A 109.5 . . ?
C4 C23 H23B 109.5 . . ?
C4 C23 H23C 109.5 . . ?
H23A C23 H23B 109.5 . . ?
H23A C23 H23C 109.5 . . ?
H23B C23 H23C 109.5 . . ?
C5 C24 C25 120.78(19) . . ?
C26 C24 C5 118.59(19) . . ?
C26 C24 C25 120.6(2) . . ?
C24 C25 H25A 109.5 . . ?
C24 C25 H25B 109.5 . . ?
C24 C25 H25C 109.5 . . ?
H25A C25 H25B 109.5 . . ?
H25A C25 H25C 109.5 . . ?
H25B C25 H25C 109.5 . . ?
C2 C26 C24 122.6(2) . . ?
C2 C26 H26 118.7 . . ?
C24 C26 H26 118.7 . . ?
C28 C27 C6 109.40(14) . . ?
C58 C27 C6 129.88(16) . . ?
C58 C27 C28 120.58(17) . . ?
C27 C28 C8 106.61(15) . . ?
C55 C28 C8 133.64(16) . . ?
C55 C28 C27 119.39(15) . . ?
C7 C29 H29 119.9 . . ?
C30 C29 C7 120.26(16) . . ?
C30 C29 H29 119.9 . . ?
C10 C30 H30 119.9 . . ?
C29 C30 C10 120.21(15) . . ?
C29 C30 H30 119.9 . . ?
C32 C31 C9 107.43(14) . . ?
C54 C31 C9 132.32(15) . . ?
C54 C31 C32 120.11(15) . . ?
C31 C32 C11 108.80(14) . . ?
C51 C32 C11 131.48(15) . . ?
C51 C32 C31 119.72(15) . . ?
C34 C33 C17 129.58(17) . . ?
C34 C33 C38 120.94(17) . . ?
C38 C33 C17 109.42(14) . . ?
C33 C34 H34 120.6 . . ?
C35 C34 C33 118.83(18) . . ?
C35 C34 H34 120.6 . . ?
C34 C35 H35 119.7 . . ?
C34 C35 C36 120.59(17) . . ?
C36 C35 H35 119.7 . . ?
C35 C36 H36 119.4 . . ?
C35 C36 C37 121.14(19) . . ?
C37 C36 H36 119.4 . . ?
C36 C37 H37 120.4 . . ?
C38 C37 C36 119.16(18) . . ?
C38 C37 H37 120.4 . . ?
C33 C38 C39 106.63(14) . . ?
C37 C38 C33 119.24(16) . . ?
C37 C38 C39 133.93(16) . . ?
C16 C39 C38 105.84(14) . . ?
C40 C39 C16 118.56(14) . . ?
C40 C39 C38 135.59(15) . . ?
C13 C40 C41 106.24(13) . . ?
C39 C40 C13 118.98(15) . . ?
C39 C40 C41 134.70(15) . . ?
C42 C41 C40 132.07(15) . . ?
C42 C41 C46 120.31(16) . . ?
C46 C41 C40 107.55(14) . . ?
C41 C42 H42 120.3 . . ?
C41 C42 C43 119.41(17) . . ?
C43 C42 H42 120.3 . . ?
C42 C43 H43 119.8 . . ?
C44 C43 C42 120.37(17) . . ?
C44 C43 H43 119.8 . . ?
C43 C44 H44 119.6 . . ?
C43 C44 C45 120.86(17) . . ?
C45 C44 H44 119.6 . . ?
C44 C45 H45 120.3 . . ?
C46 C45 C44 119.39(17) . . ?
C46 C45 H45 120.3 . . ?
C41 C46 C12 108.85(14) . . ?
C45 C46 C12 131.60(15) . . ?
C45 C46 C41 119.52(16) . . ?
C18 C47 C48 118.7(2) . . ?
C18 C47 C50 120.4(2) . . ?
C48 C47 C50 120.8(2) . . ?
C21 C48 C47 122.0(3) . . ?
C21 C48 H48 119.0 . . ?
C47 C48 H48 119.0 . . ?
C19 C49 H49A 109.5 . . ?
C19 C49 H49B 109.5 . . ?
C19 C49 H49C 109.5 . . ?
H49A C49 H49B 109.5 . . ?
H49A C49 H49C 109.5 . . ?
H49B C49 H49C 109.5 . . ?
C47 C50 H50A 109.5 . . ?
C47 C50 H50B 109.5 . . ?
C47 C50 H50C 109.5 . . ?
H50A C50 H50B 109.5 . . ?
H50A C50 H50C 109.5 . . ?
H50B C50 H50C 109.5 . . ?
C32 C51 H51 120.5 . . ?
C32 C51 C52 119.05(16) . . ?
C52 C51 H51 120.5 . . ?
C51 C52 H52 119.5 . . ?
C53 C52 C51 120.95(17) . . ?
C53 C52 H52 119.5 . . ?
C52 C53 H53 119.8 . . ?
C52 C53 C54 120.46(17) . . ?
C54 C53 H53 119.8 . . ?
C31 C54 C53 119.38(16) . . ?
C31 C54 H54 120.3 . . ?
C53 C54 H54 120.3 . . ?
C28 C55 H55 120.3 . . ?
C28 C55 C56 119.31(18) . . ?
C56 C55 H55 120.3 . . ?
C55 C56 H56 119.5 . . ?
C57 C56 C55 121.05(18) . . ?
C57 C56 H56 119.5 . . ?
C56 C57 H57 119.8 . . ?
C58 C57 C56 120.31(17) . . ?
C58 C57 H57 119.8 . . ?
C27 C58 H58 120.4 . . ?
C57 C58 C27 119.23(18) . . ?
C57 C58 H58 120.4 . . ?

loop_
_geom_bond_atom_site_label_1
_geom_bond_atom_site_label_2
_geom_bond_distance
_geom_bond_site_symmetry_2
_geom_bond_publ_flag
C1 H1A 0.9600 . ?
C1 H1B 0.9600 . ?
C1 H1C 0.9600 . ?
C1 C2 1.517(3) . ?
C2 C3 1.376(3) . ?
C2 C26 1.382(4) . ?
C3 H3 0.9300 . ?
C3 C4 1.388(3) . ?
C4 C5 1.394(3) . ?
C4 C23 1.505(3) . ?
C5 C6 1.485(2) . ?
C5 C24 1.397(3) . ?
C6 C7 1.379(2) . ?
C6 C27 1.464(3) . ?
C7 C8 1.464(2) . ?
C7 C29 1.431(2) . ?
C8 C9 1.368(2) . ?
C8 C28 1.485(2) . ?
C9 C10 1.464(2) . ?
C9 C31 1.469(2) . ?
C10 C11 1.394(2) . ?
C10 C30 1.428(2) . ?
C11 C12 1.452(2) . ?
C11 C32 1.488(2) . ?
C12 C13 1.392(2) . ?
C12 C46 1.485(2) . ?
C13 C14 1.434(2) . ?
C13 C40 1.466(2) . ?
C14 H14 0.9300 . ?
C14 C15 1.355(2) . ?
C15 H15 0.9300 . ?
C15 C16 1.430(2) . ?
C16 C17 1.375(2) . ?
C16 C39 1.468(2) . ?
C17 C18 1.483(2) . ?
C17 C33 1.460(2) . ?
C18 C19 1.407(3) . ?
C18 C47 1.391(3) . ?
C19 C20 1.392(3) . ?
C19 C49 1.503(4) . ?
C20 H20 0.9300 . ?
C20 C21 1.375(4) . ?
C21 C22 1.526(3) . ?
C21 C48 1.371(4) . ?
C22 H22A 0.9600 . ?
C22 H22B 0.9600 . ?
C22 H22C 0.9600 . ?
C23 H23A 0.9600 . ?
C23 H23B 0.9600 . ?
C23 H23C 0.9600 . ?
C24 C25 1.505(3) . ?
C24 C26 1.390(3) . ?
C25 H25A 0.9600 . ?
C25 H25B 0.9600 . ?
C25 H25C 0.9600 . ?
C26 H26 0.9300 . ?
C27 C28 1.413(2) . ?
C27 C58 1.392(2) . ?
C28 C55 1.384(2) . ?
C29 H29 0.9300 . ?
C29 C30 1.353(2) . ?
C30 H30 0.9300 . ?
C31 C32 1.414(2) . ?
C31 C54 1.384(2) . ?
C32 C51 1.386(2) . ?
C33 C34 1.393(2) . ?
C33 C38 1.416(2) . ?
C34 H34 0.9300 . ?
C34 C35 1.384(3) . ?
C35 H35 0.9300 . ?
C35 C36 1.385(3) . ?
C36 H36 0.9300 . ?
C36 C37 1.396(3) . ?
C37 H37 0.9300 . ?
C37 C38 1.389(2) . ?
C38 C39 1.485(2) . ?
C39 C40 1.366(2) . ?
C40 C41 1.475(2) . ?
C41 C42 1.384(2) . ?
C41 C46 1.413(2) . ?
C42 H42 0.9300 . ?
C42 C43 1.392(3) . ?
C43 H43 0.9300 . ?
C43 C44 1.379(3) . ?
C44 H44 0.9300 . ?
C44 C45 1.393(3) . ?
C45 H45 0.9300 . ?
C45 C46 1.389(2) . ?
C47 C48 1.402(3) . ?
C47 C50 1.507(4) . ?
C48 H48 0.9300 . ?
C49 H49A 0.9600 . ?
C49 H49B 0.9600 . ?
C49 H49C 0.9600 . ?
C50 H50A 0.9600 . ?
C50 H50B 0.9600 . ?
C50 H50C 0.9600 . ?
C51 H51 0.9300 . ?
C51 C52 1.392(3) . ?
C52 H52 0.9300 . ?
C52 C53 1.380(3) . ?
C53 H53 0.9300 . ?
C53 C54 1.387(3) . ?
C54 H54 0.9300 . ?
C55 H55 0.9300 . ?
C55 C56 1.396(2) . ?
C56 H56 0.9300 . ?
C56 C57 1.383(3) . ?
C57 H57 0.9300 . ?
C57 C58 1.383(3) . ?
C58 H58 0.9300 . ?

loop_
_geom_torsion_atom_site_label_1
_geom_torsion_atom_site_label_2
_geom_torsion_atom_site_label_3
_geom_torsion_atom_site_label_4
_geom_torsion
_geom_torsion_site_symmetry_1
_geom_torsion_site_symmetry_2
_geom_torsion_site_symmetry_3
_geom_torsion_site_symmetry_4
_geom_torsion_publ_flag
C1 C2 C3 C4 177.3(2) . . . . ?
C1 C2 C26 C24 -177.9(2) . . . . ?
C2 C3 C4 C5 0.7(4) . . . . ?
C2 C3 C4 C23 -176.8(3) . . . . ?
C3 C2 C26 C24 0.6(4) . . . . ?
C3 C4 C5 C6 -176.39(19) . . . . ?
C3 C4 C5 C24 0.5(3) . . . . ?
C4 C5 C6 C7 -84.8(3) . . . . ?
C4 C5 C6 C27 92.7(2) . . . . ?
C4 C5 C24 C25 177.3(2) . . . . ?
C4 C5 C24 C26 -1.1(3) . . . . ?
C5 C6 C7 C8 -177.72(17) . . . . ?
C5 C6 C7 C29 1.1(3) . . . . ?
C5 C6 C27 C28 -179.39(16) . . . . ?
C5 C6 C27 C58 -3.8(3) . . . . ?
C5 C24 C26 C2 0.5(3) . . . . ?
C6 C5 C24 C25 -5.8(3) . . . . ?
C6 C5 C24 C26 175.85(18) . . . . ?
C6 C7 C8 C9 174.67(15) . . . . ?
C6 C7 C8 C28 -5.70(19) . . . . ?
C6 C7 C29 C30 177.57(18) . . . . ?
C6 C27 C28 C8 -2.11(18) . . . . ?
C6 C27 C28 C55 171.90(15) . . . . ?
C6 C27 C58 C57 -171.85(18) . . . . ?
C7 C6 C27 C28 -1.4(2) . . . . ?
C7 C6 C27 C58 174.16(18) . . . . ?
C7 C8 C9 C10 12.0(2) . . . . ?
C7 C8 C9 C31 -170.93(17) . . . . ?
C7 C8 C28 C27 4.65(18) . . . . ?
C7 C8 C28 C55 -168.13(18) . . . . ?
C7 C29 C30 C10 3.3(3) . . . . ?
C8 C7 C29 C30 -3.8(3) . . . . ?
C8 C9 C10 C11 170.53(15) . . . . ?
C8 C9 C10 C30 -12.6(2) . . . . ?
C8 C9 C31 C32 -171.43(18) . . . . ?
C8 C9 C31 C54 13.1(3) . . . . ?
C8 C28 C55 C56 174.08(17) . . . . ?
C9 C8 C28 C27 -175.81(19) . . . . ?
C9 C8 C28 C55 11.4(3) . . . . ?
C9 C10 C11 C12 -170.30(15) . . . . ?
C9 C10 C11 C32 5.68(18) . . . . ?
C9 C10 C30 C29 4.7(3) . . . . ?
C9 C31 C32 C11 -2.53(18) . . . . ?
C9 C31 C32 C51 177.09(15) . . . . ?
C9 C31 C54 C53 178.66(18) . . . . ?
C10 C9 C31 C32 5.86(18) . . . . ?
C10 C9 C31 C54 -169.60(18) . . . . ?
C10 C11 C12 C13 -146.80(18) . . . . ?
C10 C11 C12 C46 40.2(3) . . . . ?
C10 C11 C32 C31 -1.94(18) . . . . ?
C10 C11 C32 C51 178.51(18) . . . . ?
C11 C10 C30 C29 -179.25(18) . . . . ?
C11 C12 C13 C14 15.0(3) . . . . ?
C11 C12 C13 C40 -167.16(15) . . . . ?
C11 C12 C46 C41 170.12(15) . . . . ?
C11 C12 C46 C45 -8.1(3) . . . . ?
C11 C32 C51 C52 -175.38(17) . . . . ?
C12 C11 C32 C31 174.19(15) . . . . ?
C12 C11 C32 C51 -5.4(3) . . . . ?
C12 C13 C14 C15 -177.69(17) . . . . ?
C12 C13 C40 C39 169.91(15) . . . . ?
C12 C13 C40 C41 -7.20(18) . . . . ?
C13 C12 C46 C41 -4.02(18) . . . . ?
C13 C12 C46 C45 177.75(17) . . . . ?
C13 C14 C15 C16 2.8(3) . . . . ?
C13 C40 C41 C42 -172.58(19) . . . . ?
C13 C40 C41 C46 4.51(17) . . . . ?
C14 C13 C40 C39 -12.0(2) . . . . ?
C14 C13 C40 C41 170.89(15) . . . . ?
C14 C15 C16 C17 178.07(18) . . . . ?
C14 C15 C16 C39 -3.2(3) . . . . ?
C15 C16 C17 C18 3.4(3) . . . . ?
C15 C16 C17 C33 -176.47(17) . . . . ?
C15 C16 C39 C38 175.55(15) . . . . ?
C15 C16 C39 C40 -4.2(2) . . . . ?
C16 C17 C18 C19 97.1(2) . . . . ?
C16 C17 C18 C47 -85.8(3) . . . . ?
C16 C17 C33 C34 175.26(18) . . . . ?
C16 C17 C33 C38 -2.0(2) . . . . ?
C16 C39 C40 C13 11.4(2) . . . . ?
C16 C39 C40 C41 -172.54(17) . . . . ?
C17 C16 C39 C38 -5.51(19) . . . . ?
C17 C16 C39 C40 174.78(15) . . . . ?
C17 C18 C19 C20 174.77(19) . . . . ?
C17 C18 C19 C49 -6.3(3) . . . . ?
C17 C18 C47 C48 -175.5(2) . . . . ?
C17 C18 C47 C50 2.4(3) . . . . ?
C17 C33 C34 C35 -174.52(18) . . . . ?
C17 C33 C38 C37 174.13(15) . . . . ?
C17 C33 C38 C39 -1.40(18) . . . . ?
C18 C17 C33 C34 -4.6(3) . . . . ?
C18 C17 C33 C38 178.13(16) . . . . ?
C18 C19 C20 C21 0.6(4) . . . . ?
C18 C47 C48 C21 1.0(4) . . . . ?
C19 C18 C47 C48 1.5(3) . . . . ?
C19 C18 C47 C50 179.4(2) . . . . ?
C19 C20 C21 C22 -177.0(3) . . . . ?
C19 C20 C21 C48 1.8(4) . . . . ?
C20 C21 C48 C47 -2.7(4) . . . . ?
C22 C21 C48 C47 176.2(2) . . . . ?
C23 C4 C5 C6 1.0(3) . . . . ?
C23 C4 C5 C24 177.9(2) . . . . ?
C24 C5 C6 C7 98.3(2) . . . . ?
C24 C5 C6 C27 -84.1(2) . . . . ?
C25 C24 C26 C2 -177.9(2) . . . . ?
C26 C2 C3 C4 -1.2(4) . . . . ?
C27 C6 C7 C8 4.5(2) . . . . ?
C27 C6 C7 C29 -176.76(18) . . . . ?
C27 C28 C55 C56 2.0(3) . . . . ?
C28 C8 C9 C10 -167.46(17) . . . . ?
C28 C8 C9 C31 9.6(3) . . . . ?
C28 C27 C58 C57 3.3(3) . . . . ?
C28 C55 C56 C57 0.9(3) . . . . ?
C29 C7 C8 C9 -4.2(2) . . . . ?
C29 C7 C8 C28 175.38(16) . . . . ?
C30 C10 C11 C12 13.3(3) . . . . ?
C30 C10 C11 C32 -170.73(17) . . . . ?
C31 C9 C10 C11 -7.25(19) . . . . ?
C31 C9 C10 C30 169.58(15) . . . . ?
C31 C32 C51 C52 5.1(3) . . . . ?
C32 C11 C12 C13 37.9(3) . . . . ?
C32 C11 C12 C46 -135.12(17) . . . . ?
C32 C31 C54 C53 3.7(3) . . . . ?
C32 C51 C52 C53 -0.4(3) . . . . ?
C33 C17 C18 C19 -83.1(2) . . . . ?
C33 C17 C18 C47 94.0(2) . . . . ?
C33 C34 C35 C36 0.1(3) . . . . ?
C33 C38 C39 C16 4.08(18) . . . . ?
C33 C38 C39 C40 -176.28(19) . . . . ?
C34 C33 C38 C37 -3.4(3) . . . . ?
C34 C33 C38 C39 -178.97(15) . . . . ?
C34 C35 C36 C37 -1.8(3) . . . . ?
C35 C36 C37 C38 0.8(3) . . . . ?
C36 C37 C38 C33 1.7(3) . . . . ?
C36 C37 C38 C39 175.77(18) . . . . ?
C37 C38 C39 C16 -170.50(18) . . . . ?
C37 C38 C39 C40 9.1(3) . . . . ?
C38 C33 C34 C35 2.5(3) . . . . ?
C38 C39 C40 C13 -168.25(17) . . . . ?
C38 C39 C40 C41 7.9(3) . . . . ?
C39 C16 C17 C18 -175.47(17) . . . . ?
C39 C16 C17 C33 4.7(2) . . . . ?
C39 C40 C41 C42 11.0(3) . . . . ?
C39 C40 C41 C46 -171.94(18) . . . . ?
C40 C13 C14 C15 4.6(3) . . . . ?
C40 C41 C42 C43 -179.68(18) . . . . ?
C40 C41 C46 C12 -0.45(18) . . . . ?
C40 C41 C46 C45 178.03(15) . . . . ?
C41 C42 C43 C44 -0.6(3) . . . . ?
C42 C41 C46 C12 177.05(16) . . . . ?
C42 C41 C46 C45 -4.5(2) . . . . ?
C42 C43 C44 C45 -1.4(3) . . . . ?
C43 C44 C45 C46 0.5(3) . . . . ?
C44 C45 C46 C12 -179.50(17) . . . . ?
C44 C45 C46 C41 2.4(3) . . . . ?
C46 C12 C13 C14 -170.94(17) . . . . ?
C46 C12 C13 C40 6.92(18) . . . . ?
C46 C41 C42 C43 3.5(3) . . . . ?
C47 C18 C19 C20 -2.3(3) . . . . ?
C47 C18 C19 C49 176.6(2) . . . . ?
C49 C19 C20 C21 -178.3(3) . . . . ?
C50 C47 C48 C21 -176.9(3) . . . . ?
C51 C52 C53 C54 -2.7(3) . . . . ?
C52 C53 C54 C31 1.0(3) . . . . ?
C54 C31 C32 C11 173.59(15) . . . . ?
C54 C31 C32 C51 -6.8(2) . . . . ?
C55 C56 C57 C58 -1.8(3) . . . . ?
C56 C57 C58 C27 -0.3(3) . . . . ?
C58 C27 C28 C8 -178.17(15) . . . . ?
C58 C27 C28 C55 -4.2(2) . . . . ?
